data_4115353
loop_
_publ_author_name
'Yugen Zhang'
'Jing-Lin Zuo'
'Hong-Cai Zhou'
'R. H. Holm'

_publ_section_title
;
 Rearrangement of Symmetrical Dicubane Clusters into Topological Analogues
 of the P Cluster of Nitrogenase: Nature's Choice?
;
_journal_name_full 'Journal of the American Chemical Society'
_journal_page_first 14292
_journal_page_last 14293
_journal_paper_doi 10.1021/ja0279702
_journal_volume 124
_journal_year 2002
_chemical_formula_moiety '[Tp2Mo2Fe6S8(P(Et)3)4]'
_chemical_formula_sum 'C42 H80 B2 Fe6 Mo2 N12 P4 S8'
_chemical_formula_weight 1680.12
_chemical_name_systematic
;
  ?
;
_space_group_IT_number 14
_symmetry_cell_setting monoclinic
_symmetry_space_group_name_Hall '-P 2yn'
_symmetry_space_group_name_H-M 'P 1 21/n 1'
_atom_sites_solution_hydrogens geom
_atom_sites_solution_primary direct
_atom_sites_solution_secondary difmap
_audit_creation_method SHELXL-97
_cell_angle_alpha 90.00
_cell_angle_beta 112.7430(10)
_cell_angle_gamma 90.00
_cell_formula_units_Z 2
_cell_length_a 11.2863(9)
_cell_length_b 25.2819(18)
_cell_length_c 12.8320(9)
_cell_measurement_temperature 293(2)
_cell_volume 3376.8(4)
_computing_cell_refinement 'Bruker Smart'
_computing_data_collection 'Bruker Smart'
_computing_data_reduction 'Bruker SHELXTL'
_computing_molecular_graphics 'Bruker SHELXTL'
_computing_publication_material 'Bruker SHELXTL'
_computing_structure_refinement 'SHELXL-97 (Sheldrick, 1997)'
_computing_structure_solution 'SHELXS-97 (Sheldrick, 1990)'
_diffrn_ambient_temperature 293(2)
_diffrn_measured_fraction_theta_full 1.000
_diffrn_measured_fraction_theta_max 1.000
_diffrn_measurement_device_type 'CCD area detector'
_diffrn_measurement_method 'phi and omega scans'
_diffrn_radiation_monochromator graphite
_diffrn_radiation_source 'fine-focus sealed tube'
_diffrn_radiation_type MoK\a
_diffrn_radiation_wavelength 0.71073
_diffrn_reflns_av_R_equivalents 0.0399
_diffrn_reflns_av_sigmaI/netI 0.0380
_diffrn_reflns_limit_h_max 12
_diffrn_reflns_limit_h_min -11
_diffrn_reflns_limit_k_max 27
_diffrn_reflns_limit_k_min -27
_diffrn_reflns_limit_l_max 12
_diffrn_reflns_limit_l_min -13
_diffrn_reflns_number 14099
_diffrn_reflns_theta_full 22.50
_diffrn_reflns_theta_max 22.50
_diffrn_reflns_theta_min 1.61
_diffrn_standards_decay_% none
_exptl_absorpt_coefficient_mu 1.990
_exptl_absorpt_correction_T_max 0.820
_exptl_absorpt_correction_T_min 0.626
_exptl_absorpt_correction_type SADABS
_exptl_crystal_colour black
_exptl_crystal_density_diffrn 1.635
_exptl_crystal_density_meas ?
_exptl_crystal_description plate
_exptl_crystal_F_000 1668
_exptl_crystal_size_max 0.3
_exptl_crystal_size_mid 0.2
_exptl_crystal_size_min 0.1
_refine_diff_density_max 0.808
_refine_diff_density_min -0.586
_refine_diff_density_rms 0.097
_refine_ls_extinction_method none
_refine_ls_goodness_of_fit_ref 1.063
_refine_ls_hydrogen_treatment mixed
_refine_ls_matrix_type full
_refine_ls_number_parameters 328
_refine_ls_number_reflns 4425
_refine_ls_number_restraints 9
_refine_ls_restrained_S_all 1.071
_refine_ls_R_factor_all 0.0752
_refine_ls_R_factor_gt 0.0496
_refine_ls_shift/su_max 0.000
_refine_ls_shift/su_mean 0.000
_refine_ls_structure_factor_coef Fsqd
_refine_ls_weighting_details 'calc w=1/[\s^2^(Fo^2^)+(0.0594P)^2^+13.9075P] where P=(Fo^2^+2Fc^2^)/3'
_refine_ls_weighting_scheme calc
_refine_ls_wR_factor_gt 0.1223
_refine_ls_wR_factor_ref 0.1403
_reflns_number_gt 3234
_reflns_number_total 4425
_reflns_threshold_expression >2sigma(I)
_cod_data_source_file ja0279702_s1_2.cif
_cod_data_source_block '[Tp2Mo2Fe6S8(P(Et)3)4]'
_cod_depositor_comments
;
The following automatic conversions were performed:

'_exptl_crystal_density_meas' value 'none' was changed to '?' - the
value is perceived as not measured.

Automatic conversion script
Id: cif_fix_values 3008 2015-01-20 13:52:24Z robertas 
;
_cod_database_code 4115353

loop_
_symmetry_equiv_pos_as_xyz
'x, y, z'
'-x+1/2, y+1/2, -z+1/2'
'-x, -y, -z'
'x-1/2, -y-1/2, z-1/2'

loop_
_atom_site_label
_atom_site_type_symbol
_atom_site_fract_x
_atom_site_fract_y
_atom_site_fract_z
_atom_site_U_iso_or_equiv
_atom_site_adp_type
_atom_site_occupancy
_atom_site_symmetry_multiplicity
_atom_site_calc_flag
_atom_site_refinement_flags
_atom_site_disorder_assembly
_atom_site_disorder_group
Mo1 Mo 0.97984(7) 0.09974(3) 0.25261(5) 0.0475(2) Uani 1 1 d . . .
Fe1 Fe 1.01020(13) 0.02375(4) 0.40714(9) 0.0528(4) Uani 1 1 d . . .
Fe2 Fe 1.03138(14) 0.12149(5) 0.46977(9) 0.0577(4) Uani 1 1 d . . .
Fe3 Fe 0.80981(13) 0.08288(5) 0.34944(10) 0.0572(4) Uani 1 1 d . A .
S1 S 1.1708(2) 0.07972(9) 0.41105(17) 0.0604(6) Uani 1 1 d . . .
S2 S 0.8781(3) 0.16497(8) 0.32616(18) 0.0615(6) Uani 1 1 d . . .
S3 S 0.8483(2) 0.02428(8) 0.23367(17) 0.0543(6) Uani 1 1 d . . .
S4 S 0.9246(3) 0.05972(8) 0.54159(18) 0.0650(7) Uani 1 1 d . . .
P1 P 1.1408(3) 0.17428(11) 0.6300(2) 0.0782(8) Uani 1 1 d . . .
P2 P 0.5995(3) 0.07551(13) 0.3443(3) 0.0936(10) Uani 1 1 d D . .
N1 N 1.0729(7) 0.0567(3) 0.1522(5) 0.0520(17) Uani 1 1 d . . .
N2 N 1.0802(7) 0.0781(3) 0.0569(6) 0.0591(19) Uani 1 1 d . . .
N3 N 0.8431(8) 0.1223(3) 0.0784(6) 0.061(2) Uani 1 1 d . . .
N4 N 0.8830(9) 0.1329(3) -0.0072(6) 0.073(2) Uani 1 1 d . . .
N5 N 1.0868(8) 0.1670(3) 0.2143(6) 0.068(2) Uani 1 1 d . . .
N6 N 1.0911(9) 0.1728(3) 0.1094(7) 0.077(2) Uani 1 1 d . . .
B1 B 1.0267(14) 0.1329(4) 0.0147(9) 0.071(3) Uani 1 1 d . . .
C1 C 1.2308(16) 0.1320(7) 0.7580(10) 0.153(7) Uani 1 1 d . . .
H1A H 1.1708 0.1078 0.7703 0.184 Uiso 1 1 calc R . .
H1B H 1.2942 0.1111 0.7426 0.184 Uiso 1 1 calc R . .
C2 C 1.2980(18) 0.1636(10) 0.8649(12) 0.219(11) Uani 1 1 d . . .
H2A H 1.3683 0.1829 0.8588 0.329 Uiso 1 1 calc R . .
H2B H 1.3300 0.1400 0.9283 0.329 Uiso 1 1 calc R . .
H2C H 1.2383 0.1879 0.8755 0.329 Uiso 1 1 calc R . .
C3 C 1.242(2) 0.2251(7) 0.6117(15) 0.200(11) Uani 1 1 d . . .
H3A H 1.1924 0.2461 0.5460 0.240 Uiso 1 1 calc R . .
H3B H 1.2688 0.2483 0.6770 0.240 Uiso 1 1 calc R . .
C4 C 1.361(2) 0.2046(11) 0.5970(17) 0.246(14) Uani 1 1 d . . .
H4A H 1.4028 0.1789 0.6544 0.369 Uiso 1 1 calc R . .
H4B H 1.4186 0.2335 0.6033 0.369 Uiso 1 1 calc R . .
H4C H 1.3365 0.1886 0.5238 0.369 Uiso 1 1 calc R . .
C5 C 1.0335(17) 0.2095(7) 0.6841(13) 0.154(7) Uani 1 1 d . . .
H5A H 0.9744 0.1850 0.6966 0.185 Uiso 1 1 calc R . .
H5B H 1.0832 0.2268 0.7551 0.185 Uiso 1 1 calc R . .
C6 C 0.964(2) 0.2484(10) 0.600(2) 0.283(17) Uani 1 1 d . . .
H6A H 0.9451 0.2786 0.6363 0.424 Uiso 1 1 calc R . .
H6B H 0.8845 0.2332 0.5486 0.424 Uiso 1 1 calc R . .
H6C H 1.0146 0.2591 0.5585 0.424 Uiso 1 1 calc R . .
C9 C 0.540(2) 0.0102(8) 0.357(2) 0.217(10) Uiso 1 1 d D A .
H9A H 0.5824 -0.0012 0.4350 0.261 Uiso 1 1 calc R . .
H9B H 0.4491 0.0129 0.3411 0.261 Uiso 1 1 calc R . .
C10 C 0.558(3) -0.0297(8) 0.286(2) 0.241(11) Uiso 1 1 d D . .
H10A H 0.6427 -0.0268 0.2900 0.393 Uiso 1 1 calc R A .
H10B H 0.4976 -0.0205 0.2103 0.393 Uiso 1 1 calc R . .
H10C H 0.5385 -0.0627 0.3074 0.393 Uiso 1 1 calc R . .
C13 C 1.1281(8) 0.0102(3) 0.1668(7) 0.055(2) Uani 1 1 d . . .
H13 H 1.1357 -0.0128 0.2256 0.066 Uiso 1 1 calc R . .
C14 C 1.1738(9) -0.0002(4) 0.0824(8) 0.065(3) Uani 1 1 d . . .
H14 H 1.2175 -0.0301 0.0742 0.078 Uiso 1 1 calc R . .
C15 C 1.1406(9) 0.0429(4) 0.0151(8) 0.065(3) Uani 1 1 d . . .
H15 H 1.1568 0.0477 -0.0500 0.077 Uiso 1 1 calc R . .
C16 C 0.7183(12) 0.1263(4) 0.0335(9) 0.083(3) Uani 1 1 d . . .
H16 H 0.6653 0.1212 0.0730 0.100 Uiso 1 1 calc R . .
C17 C 0.6743(15) 0.1390(5) -0.0802(10) 0.111(4) Uani 1 1 d . . .
H17 H 0.5898 0.1438 -0.1307 0.133 Uiso 1 1 calc R . .
C18 C 0.7831(15) 0.1430(4) -0.1007(9) 0.099(4) Uani 1 1 d . . .
H18 H 0.7866 0.1514 -0.1700 0.119 Uiso 1 1 calc R . .
C19 C 1.1513(12) 0.2075(4) 0.2771(10) 0.096(4) Uani 1 1 d . . .
H19 H 1.1618 0.2136 0.3516 0.115 Uiso 1 1 calc R . .
C20 C 1.2002(16) 0.2390(5) 0.2154(13) 0.141(7) Uani 1 1 d . . .
H20 H 1.2492 0.2695 0.2395 0.169 Uiso 1 1 calc R . .
C21 C 1.1615(15) 0.2159(4) 0.1114(12) 0.121(5) Uani 1 1 d . . .
H21 H 1.1809 0.2281 0.0513 0.145 Uiso 1 1 calc R . .
H1 H 1.049(7) 0.140(3) -0.070(7) 0.07(2) Uiso 1 1 d . . .
C8 C 0.634(2) 0.1314(9) 0.5382(18) 0.244(11) Uiso 1 1 d D . .
H8A H 0.6315 0.1328 0.6120 0.366 Uiso 1 1 d R A .
H8B H 0.7202 0.1387 0.5442 0.366 Uiso 1 1 d R . .
H8C H 0.5766 0.1572 0.4902 0.366 Uiso 1 1 d R . .
C11 C 0.468(2) 0.1029(11) 0.2095(19) 0.245(11) Uiso 1 1 d D A .
H11A H 0.42(2) 0.115(10) 0.15(2) 0.310 Uiso 1 1 d . . .
H11B H 0.49(2) 0.130(9) 0.31(2) 0.310 Uiso 1 1 d . . .
C7 C 0.593(3) 0.0751(11) 0.488(2) 0.133(10) Uiso 0.50 1 d PD A 1
H7A H 0.66(3) 0.085(12) 0.60(3) 0.178 Uiso 0.50 1 d P B 1
H7B H 0.64(4) 0.106(15) 0.49(3) 0.178 Uiso 0.50 1 d P C 1
C101 C 0.534(4) 0.1296(16) 0.407(4) 0.179(15) Uiso 0.50 1 d P A 2
H10D H 0.46(4) 0.094(18) 0.48(4) 0.234 Uiso 0.50 1 d P D 2
H10E H 0.64(5) 0.185(17) 0.40(4) 0.234 Uiso 0.50 1 d P E 2
C12 C 0.370(3) 0.1261(17) 0.255(3) 0.22(2) Uiso 0.50 1 d PD A 1
H12A H 0.3068 0.1460 0.1962 0.336 Uiso 0.50 1 d PR A 1
H12B H 0.3355 0.0924 0.2629 0.336 Uiso 0.50 1 d PR A 1
H12C H 0.3955 0.1452 0.3251 0.336 Uiso 0.50 1 d PR A 1
C121 C 0.482(4) 0.0423(16) 0.109(3) 0.185(15) Uiso 0.50 1 d P B 2
H12D H 0.4165 0.0565 0.0417 0.277 Uiso 0.50 1 d PR B 2
H12E H 0.5617 0.0404 0.0984 0.277 Uiso 0.50 1 d PR B 2
H12F H 0.4574 0.0075 0.1227 0.277 Uiso 0.50 1 d PR B 2

loop_
_atom_site_aniso_label
_atom_site_aniso_U_11
_atom_site_aniso_U_22
_atom_site_aniso_U_33
_atom_site_aniso_U_23
_atom_site_aniso_U_13
_atom_site_aniso_U_12
Mo1 0.0728(5) 0.0355(4) 0.0339(4) -0.0008(3) 0.0203(3) 0.0030(3)
Fe1 0.0899(10) 0.0368(6) 0.0335(6) 0.0011(5) 0.0257(6) 0.0081(6)
Fe2 0.0936(10) 0.0402(7) 0.0374(7) -0.0054(5) 0.0232(6) 0.0063(6)
Fe3 0.0825(10) 0.0448(7) 0.0504(7) -0.0018(6) 0.0327(7) 0.0058(6)
S1 0.0784(17) 0.0534(13) 0.0419(12) -0.0114(10) 0.0151(11) 0.0031(11)
S2 0.0966(19) 0.0408(12) 0.0521(13) 0.0034(10) 0.0341(12) 0.0144(12)
S3 0.0795(16) 0.0429(12) 0.0421(12) -0.0052(9) 0.0254(11) -0.0017(11)
S4 0.120(2) 0.0390(12) 0.0465(12) 0.0040(10) 0.0434(13) 0.0157(13)
P1 0.105(2) 0.0708(17) 0.0540(15) -0.0265(13) 0.0255(14) 0.0056(15)
P2 0.088(2) 0.079(2) 0.120(3) -0.0084(18) 0.0472(19) -0.0050(17)
N1 0.072(5) 0.043(4) 0.043(4) -0.007(3) 0.024(3) -0.002(4)
N2 0.083(5) 0.058(5) 0.044(4) -0.015(4) 0.033(4) -0.021(4)
N3 0.078(6) 0.053(4) 0.045(4) 0.010(3) 0.018(4) 0.012(4)
N4 0.118(8) 0.058(5) 0.037(4) 0.016(4) 0.025(5) 0.013(5)
N5 0.102(6) 0.046(4) 0.063(5) -0.013(4) 0.038(4) -0.014(4)
N6 0.131(8) 0.052(5) 0.068(5) -0.005(4) 0.059(5) -0.018(5)
B1 0.112(11) 0.054(7) 0.055(7) 0.000(5) 0.043(7) -0.012(7)
C1 0.170(15) 0.182(16) 0.068(8) -0.040(9) 0.002(9) 0.029(12)
C2 0.187(19) 0.37(3) 0.071(10) 0.007(15) 0.013(11) -0.01(2)
C3 0.28(3) 0.197(19) 0.174(17) -0.137(15) 0.145(18) -0.170(19)
C4 0.20(2) 0.39(4) 0.176(19) -0.17(2) 0.098(17) -0.15(2)
C5 0.161(16) 0.177(17) 0.106(12) -0.071(12) 0.033(10) 0.038(13)
C6 0.27(3) 0.27(3) 0.23(3) -0.15(2) 0.01(2) 0.10(2)
C13 0.058(6) 0.045(5) 0.054(5) -0.014(4) 0.014(4) -0.010(4)
C14 0.067(7) 0.063(6) 0.069(6) -0.023(5) 0.030(5) 0.000(5)
C15 0.064(6) 0.079(7) 0.063(6) -0.034(6) 0.038(5) -0.025(5)
C16 0.088(9) 0.085(8) 0.079(8) 0.010(6) 0.034(7) 0.023(6)
C17 0.118(11) 0.111(10) 0.069(8) 0.034(7) -0.002(8) 0.025(9)
C18 0.146(12) 0.074(8) 0.058(7) 0.023(6) 0.018(8) 0.021(8)
C19 0.155(12) 0.059(7) 0.097(8) -0.035(6) 0.074(8) -0.031(7)
C20 0.238(18) 0.081(9) 0.161(14) -0.063(9) 0.141(14) -0.083(11)
C21 0.214(16) 0.060(7) 0.136(11) -0.029(8) 0.120(12) -0.055(9)

loop_
_atom_type_symbol
_atom_type_description
_atom_type_scat_dispersion_real
_atom_type_scat_dispersion_imag
_atom_type_scat_source
Mo Mo -1.6832 0.6857 'International Tables Vol C Tables 4.2.6.8 and 6.1.1.4'
Fe Fe 0.3463 0.8444 'International Tables Vol C Tables 4.2.6.8 and 6.1.1.4'
S S 0.1246 0.1234 'International Tables Vol C Tables 4.2.6.8 and 6.1.1.4'
P P 0.1023 0.0942 'International Tables Vol C Tables 4.2.6.8 and 6.1.1.4'
N N 0.0061 0.0033 'International Tables Vol C Tables 4.2.6.8 and 6.1.1.4'
B B 0.0013 0.0007 'International Tables Vol C Tables 4.2.6.8 and 6.1.1.4'
C C 0.0033 0.0016 'International Tables Vol C Tables 4.2.6.8 and 6.1.1.4'
H H 0.0000 0.0000 'International Tables Vol C Tables 4.2.6.8 and 6.1.1.4'

loop_
_geom_angle_atom_site_label_1
_geom_angle_atom_site_label_2
_geom_angle_atom_site_label_3
_geom_angle
_geom_angle_site_symmetry_1
_geom_angle_site_symmetry_3
N1 Mo1 N3 81.1(3) . .
N1 Mo1 N5 80.2(3) . .
N3 Mo1 N5 79.1(3) . .
N1 Mo1 S3 87.94(18) . .
N3 Mo1 S3 86.6(2) . .
N5 Mo1 S3 162.60(19) . .
N1 Mo1 S1 85.23(18) . .
N3 Mo1 S1 162.4(2) . .
N5 Mo1 S1 87.8(2) . .
S3 Mo1 S1 103.95(8) . .
N1 Mo1 S2 164.53(18) . .
N3 Mo1 S2 88.1(2) . .
N5 Mo1 S2 86.9(2) . .
S3 Mo1 S2 102.55(8) . .
S1 Mo1 S2 102.90(8) . .
N1 Mo1 Fe2 137.70(18) . .
N3 Mo1 Fe2 140.7(2) . .
N5 Mo1 Fe2 98.84(18) . .
S3 Mo1 Fe2 98.49(6) . .
S1 Mo1 Fe2 52.58(6) . .
S2 Mo1 Fe2 52.68(6) . .
N1 Mo1 Fe1 97.07(17) . .
N3 Mo1 Fe1 139.4(2) . .
N5 Mo1 Fe1 141.0(2) . .
S3 Mo1 Fe1 52.87(6) . .
S1 Mo1 Fe1 53.23(7) . .
S2 Mo1 Fe1 98.33(6) . .
Fe2 Mo1 Fe1 57.56(4) . .
N1 Mo1 Fe3 140.04(17) . .
N3 Mo1 Fe3 99.3(2) . .
N5 Mo1 Fe3 139.45(19) . .
S3 Mo1 Fe3 52.45(6) . .
S1 Mo1 Fe3 98.27(7) . .
S2 Mo1 Fe3 52.62(6) . .
Fe2 Mo1 Fe3 57.22(4) . .
Fe1 Mo1 Fe3 57.07(4) . .
S4 Fe1 S3 109.93(9) 3_756 .
S4 Fe1 S1 114.07(11) 3_756 .
S3 Fe1 S1 110.42(9) . .
S4 Fe1 S4 108.38(7) 3_756 .
S3 Fe1 S4 107.52(10) . .
S1 Fe1 S4 106.23(9) . .
S4 Fe1 Fe3 141.49(10) 3_756 .
S3 Fe1 Fe3 55.17(7) . .
S1 Fe1 Fe3 104.39(8) . .
S4 Fe1 Fe3 56.31(7) . .
S4 Fe1 Fe2 145.82(8) 3_756 .
S3 Fe1 Fe2 104.03(7) . .
S1 Fe1 Fe2 54.76(7) . .
S4 Fe1 Fe2 55.99(7) . .
Fe3 Fe1 Fe2 59.87(5) . .
S4 Fe1 Mo1 145.22(7) 3_756 .
S3 Fe1 Mo1 56.43(6) . .
S1 Fe1 Mo1 56.42(6) . .
S4 Fe1 Mo1 106.35(6) . .
Fe3 Fe1 Mo1 61.60(4) . .
Fe2 Fe1 Mo1 61.00(4) . .
S4 Fe1 Fe1 57.67(7) 3_756 3_756
S3 Fe1 Fe1 123.10(10) . 3_756
S1 Fe1 Fe1 125.56(9) . 3_756
S4 Fe1 Fe1 50.70(6) . 3_756
Fe3 Fe1 Fe1 98.29(7) . 3_756
Fe2 Fe1 Fe1 100.17(6) . 3_756
Mo1 Fe1 Fe1 156.98(7) . 3_756
S1 Fe2 S2 111.59(9) . .
S1 Fe2 P1 111.02(11) . .
S2 Fe2 P1 114.33(10) . .
S1 Fe2 S4 110.34(9) . .
S2 Fe2 S4 107.05(11) . .
P1 Fe2 S4 101.99(10) . .
S1 Fe2 Fe3 105.32(7) . .
S2 Fe2 Fe3 55.65(7) . .
P1 Fe2 Fe3 142.94(10) . .
S4 Fe2 Fe3 57.29(7) . .
S1 Fe2 Fe1 55.92(7) . .
S2 Fe2 Fe1 105.16(8) . .
P1 Fe2 Fe1 140.09(9) . .
S4 Fe2 Fe1 59.30(6) . .
Fe3 Fe2 Fe1 59.85(5) . .
S1 Fe2 Mo1 56.90(6) . .
S2 Fe2 Mo1 57.47(6) . .
P1 Fe2 Mo1 148.62(10) . .
S4 Fe2 Mo1 109.37(7) . .
Fe3 Fe2 Mo1 61.75(4) . .
Fe1 Fe2 Mo1 61.44(4) . .
S3 Fe3 S2 110.58(9) . .
S3 Fe3 P2 112.21(11) . .
S2 Fe3 P2 117.22(11) . .
S3 Fe3 S4 110.81(9) . .
S2 Fe3 S4 106.57(10) . .
P2 Fe3 S4 98.59(12) . .
S3 Fe3 Fe1 55.63(7) . .
S2 Fe3 Fe1 105.29(9) . .
P2 Fe3 Fe1 136.63(10) . .
S4 Fe3 Fe1 59.39(7) . .
S3 Fe3 Fe2 104.74(8) . .
S2 Fe3 Fe2 55.37(7) . .
P2 Fe3 Fe2 141.51(10) . .
S4 Fe3 Fe2 57.03(8) . .
Fe1 Fe3 Fe2 60.28(5) . .
S3 Fe3 Mo1 56.43(6) . .
S2 Fe3 Mo1 57.09(7) . .
P2 Fe3 Mo1 152.79(11) . .
S4 Fe3 Mo1 108.55(8) . .
Fe1 Fe3 Mo1 61.33(4) . .
Fe2 Fe3 Mo1 61.03(4) . .
Fe2 S1 Fe1 69.33(9) . .
Fe2 S1 Mo1 70.53(8) . .
Fe1 S1 Mo1 70.35(8) . .
Fe2 S2 Fe3 68.98(8) . .
Fe2 S2 Mo1 69.85(7) . .
Fe3 S2 Mo1 70.28(7) . .
Fe3 S3 Fe1 69.20(7) . .
Fe3 S3 Mo1 71.12(7) . .
Fe1 S3 Mo1 70.70(7) . .
Fe1 S4 Fe2 125.12(12) 3_756 .
Fe1 S4 Fe3 121.41(10) 3_756 .
Fe2 S4 Fe3 65.68(7) . .
Fe1 S4 Fe1 71.62(7) 3_756 .
Fe2 S4 Fe1 64.70(7) . .
Fe3 S4 Fe1 64.30(7) . .
C3 P1 C5 104.3(9) . .
C3 P1 C1 111.2(10) . .
C5 P1 C1 99.0(8) . .
C3 P1 Fe2 115.9(5) . .
C5 P1 Fe2 113.8(5) . .
C1 P1 Fe2 111.2(5) . .
C9 P2 C7 75.5(11) . .
C9 P2 C101 113.8(15) . .
C7 P2 C101 54.0(15) . .
C9 P2 C11 103.2(11) . .
C7 P2 C11 125.4(13) . .
C101 P2 C11 80.1(15) . .
C9 P2 Fe3 118.2(8) . .
C7 P2 Fe3 113.2(10) . .
C101 P2 Fe3 119.3(13) . .
C11 P2 Fe3 114.5(8) . .
C13 N1 N2 107.0(7) . .
C13 N1 Mo1 131.2(6) . .
N2 N1 Mo1 121.8(5) . .
C15 N2 N1 108.0(7) . .
C15 N2 B1 130.5(8) . .
N1 N2 B1 121.5(7) . .
C16 N3 N4 105.4(8) . .
C16 N3 Mo1 132.0(7) . .
N4 N3 Mo1 122.5(6) . .
C18 N4 N3 109.7(10) . .
C18 N4 B1 129.8(10) . .
N3 N4 B1 120.4(7) . .
C19 N5 N6 107.0(8) . .
C19 N5 Mo1 131.5(7) . .
N6 N5 Mo1 121.4(5) . .
C21 N6 N5 108.3(8) . .
C21 N6 B1 130.2(9) . .
N5 N6 B1 121.4(7) . .
N2 B1 N6 108.4(9) . .
N2 B1 N4 108.1(8) . .
N6 B1 N4 106.9(9) . .
C2 C1 P1 113.7(13) . .
C4 C3 P1 114.2(17) . .
C6 C5 P1 107.1(15) . .
C10 C9 P2 115.9(16) . .
N1 C13 C14 110.9(8) . .
C15 C14 C13 104.4(8) . .
N2 C15 C14 109.6(8) . .
N3 C16 C17 111.7(11) . .
C18 C17 C16 103.8(11) . .
N4 C18 C17 109.4(11) . .
N5 C19 C20 110.0(10) . .
C21 C20 C19 105.5(10) . .
N6 C21 C20 109.2(10) . .
C7 C8 C101 64.5(18) . .
C12 C11 P2 102.1(17) . .
C8 C7 P2 106.6(16) . .
C8 C101 P2 103(2) . .

loop_
_geom_bond_atom_site_label_1
_geom_bond_atom_site_label_2
_geom_bond_distance
_geom_bond_site_symmetry_2
Mo1 N1 2.235(6) .
Mo1 N3 2.245(7) .
Mo1 N5 2.247(7) .
Mo1 S3 2.371(2) .
Mo1 S1 2.376(2) .
Mo1 S2 2.402(2) .
Mo1 Fe2 2.6745(13) .
Mo1 Fe1 2.6860(13) .
Mo1 Fe3 2.6929(15) .
Fe1 S4 2.248(2) 3_756
Fe1 S3 2.269(2) .
Fe1 S1 2.285(3) .
Fe1 S4 2.455(2) .
Fe1 Fe3 2.5697(18) .
Fe1 Fe2 2.5807(16) .
Fe1 Fe1 2.757(2) 3_756
Fe2 S1 2.253(3) .
Fe2 S2 2.266(3) .
Fe2 P1 2.360(3) .
Fe2 S4 2.366(3) .
Fe2 Fe3 2.5700(19) .
Fe3 S3 2.256(2) .
Fe3 S2 2.273(3) .
Fe3 P2 2.356(4) .
Fe3 S4 2.373(3) .
S4 Fe1 2.248(2) 3_756
P1 C3 1.796(15) .
P1 C5 1.842(15) .
P1 C1 1.893(15) .
P2 C9 1.813(18) .
P2 C7 1.87(2) .
P2 C101 1.88(4) .
P2 C11 1.92(2) .
N1 C13 1.309(10) .
N1 N2 1.369(9) .
N2 C15 1.350(11) .
N2 B1 1.527(14) .
N3 C16 1.303(12) .
N3 N4 1.366(10) .
N4 C18 1.315(13) .
N4 B1 1.534(15) .
N5 C19 1.332(12) .
N5 N6 1.373(10) .
N6 C21 1.343(12) .
N6 B1 1.529(13) .
C1 C2 1.51(2) .
C3 C4 1.52(3) .
C5 C6 1.45(3) .
C9 C10 1.43(2) .
C13 C14 1.394(12) .
C14 C15 1.351(13) .
C16 C17 1.386(15) .
C17 C18 1.355(17) .
C19 C20 1.380(15) .
C20 C21 1.365(17) .
C8 C7 1.56(2) .
C8 C101 1.63(4) .
C11 C12 1.55(2) .
